data_7240726
loop_
_publ_author_name
'Malaspina, Lorraine Andrade'
'Hoser, Anna A.'
'Edwards, Alison'
'Woinska, Magdalena'
'Turner, Michael J.'
'Price, Jason R.'
'Sugimoto, Kunihisa'
'Nishibori, Eiji'
'Burgi, Hans-Beat'
'Jayatilaka, Dylan'
'Grabowsky, Simon'

_publ_section_title
;
 Hydrogen atoms in bridging positions from quantum crystallographic
 refinements: Influence of hydrogen atom displacement parameters on
 geometry and electron density
;
_journal_name_full CrystEngComm
_journal_paper_doi 10.1039/D0CE00378F
_journal_year 2020
_chemical_absolute_configuration syn
_chemical_formula_moiety 'C4 H3 O4, C5 H7 N2'
_chemical_formula_sum 'C9 H10 N2 O4'
_chemical_formula_weight 210.191
_chemical_name_common '4-aminopyridinium hydrogen maleate'
_space_group_IT_number 4
_space_group_name_Hall 'P 2yb'
_space_group_name_H-M_alt 'P 1 21 1'
_symmetry_cell_setting monoclinic
_symmetry_Int_Tables_number 4
_symmetry_space_group_name_Hall 'P 2yb'
_symmetry_space_group_name_H-M 'P 1 21 1'
_atom_sites_solution_hydrogens difmap
_atom_sites_solution_primary dual
_audit_creation_date 2019-04-25T11:21:27-00:00
_audit_creation_method 'WinGX routine CIF_UPDATE'
_audit_update_record
;
2020-03-10 deposited with the CCDC.	2020-06-15 downloaded from the CCDC.
;
_cell_angle_alpha 90
_cell_angle_beta 96.394(7)
_cell_angle_gamma 90
_cell_formula_units_Z 2
_cell_length_a 7.85280(10)
_cell_length_b 5.54510(10)
_cell_length_c 10.9223(2)
_cell_measurement_reflns_used 109774
_cell_measurement_temperature 16.5(10)
_cell_measurement_theta_max 30.4
_cell_measurement_theta_min 0.94
_cell_measurement_wavelength 0.3542
_cell_volume 472.648(15)
_computing_cell_refinement 'CrystalClear (Rigaku/MSC Inc., 2006)'
_computing_data_collection 'CrystalClear (Rigaku/MSC Inc., 2006)'
_computing_data_reduction 'CrystalClear (Rigaku/MSC Inc., 2006), SORTAV (Blessing, 1995)'
_computing_structure_refinement 'Tonto 18.12.17 github v. 2b3dd9c (Capelli, 2014)'
_computing_structure_solution 'SHELXT-2014 (Sheldrick, 2014)'
_diffrn_ambient_temperature 16.5(10)
_diffrn_detector 'SPring-8 BL02B1 Curved Imaging Plate'
_diffrn_detector_area_resol_mean 10
_diffrn_measured_fraction_theta_full 0.998
_diffrn_measured_fraction_theta_max 0.973
_diffrn_measurement_device 'quarter \C-circle diffractometer'
_diffrn_measurement_device_type IPDSC-Q
_diffrn_measurement_method 'phi or omega oscillation scans'
_diffrn_orient_matrix_type fs_process
_diffrn_orient_matrix_UB_11 -0.018979
_diffrn_orient_matrix_UB_12 -0.095374
_diffrn_orient_matrix_UB_13 -0.078031
_diffrn_orient_matrix_UB_21 -0.126383
_diffrn_orient_matrix_UB_22 0.003037
_diffrn_orient_matrix_UB_23 0.00491
_diffrn_orient_matrix_UB_31 -0.009321
_diffrn_orient_matrix_UB_32 0.153024
_diffrn_orient_matrix_UB_33 -0.048731
_diffrn_radiation_monochromator graphite
_diffrn_radiation_probe x-ray
_diffrn_radiation_type synchrotron
_diffrn_radiation_wavelength 0.3532
_diffrn_reflns_av_R_equivalents 0.0243
_diffrn_reflns_av_unetI/netI 0.0142
_diffrn_reflns_Laue_measured_fraction_full 0.998
_diffrn_reflns_Laue_measured_fraction_max 0.973
_diffrn_reflns_limit_h_max 18
_diffrn_reflns_limit_h_min -17
_diffrn_reflns_limit_k_max 13
_diffrn_reflns_limit_k_min -13
_diffrn_reflns_limit_l_max 27
_diffrn_reflns_limit_l_min -27
_diffrn_reflns_number 70399
_diffrn_reflns_point_group_measured_fraction_full 0.995
_diffrn_reflns_point_group_measured_fraction_max 0.944
_diffrn_reflns_theta_full 12.27
_diffrn_reflns_theta_max 26.277
_diffrn_reflns_theta_min 0.935
_diffrn_source SPring-8
_diffrn_standards_number 0
_exptl_absorpt_coefficient_mu 0.039
_exptl_absorpt_correction_type none
_exptl_crystal_colour colorless
_exptl_crystal_density_diffrn 1.477
_exptl_crystal_density_method 'not measured'
_exptl_crystal_description block
_exptl_crystal_F_000 220
_exptl_crystal_size_max 0.11
_exptl_crystal_size_mid 0.09
_exptl_crystal_size_min 0.08
_refine_diff_density_max 0.3191
_refine_diff_density_min -0.2819
_refine_diff_density_rms 0.0439
_refine_ls_abs_structure_details
;
 Flack x determined using 6079 quotients [(I+)-(I-)]/[(I+)+(I-)]
 (Parsons, Flack and Wagner, Acta Cryst. B69 (2013) 249-259).
;
_refine_ls_abs_structure_Flack 0.0(4)
_refine_ls_extinction_method none
_refine_ls_goodness_of_fit_all 2.5401
_refine_ls_goodness_of_fit_gt 2.5401
_refine_ls_hydrogen_treatment refxyz
_refine_ls_matrix_type full
_refine_ls_number_constraints 61
_refine_ls_number_parameters 165
_refine_ls_number_reflns 13813
_refine_ls_number_restraints 0
_refine_ls_R_factor_all 0.0195
_refine_ls_R_factor_gt 0.0195
_refine_ls_shift/su_max 0.0067
_refine_ls_structure_factor_coef F
_refine_ls_weighting_details w=1/\s(F)
_refine_ls_weighting_scheme sigma
_refine_ls_wR_factor_all 0.0171
_refine_ls_wR_factor_gt 0.0171
_reflns_Friedel_coverage 0.84
_reflns_Friedel_fraction_full 0.992
_reflns_Friedel_fraction_max 0.911
_reflns_number_gt 13813
_reflns_number_total 14565
_reflns_threshold_expression 'F>0 & F/u(F)>4.0 & |F_calc|>10^-3'
_cod_data_source_file d0ce00378f2.cif
_cod_data_source_block 4AP_HAR_neutron
_cod_depositor_comments
;
The following automatic conversions were performed:

data item '_symmetry_cell_setting' value 'Monoclinic' was changed to
'monoclinic' in accordance with the
/home/data/users/saulius/crontab/automatic-downloads/rss-feeds/RSC/lib/dictionaries/cif_core.dic
dictionary named 'cif_core.dic' version 2.4.2 last updated on
2011-04-26.

Automatic conversion script
Id: cif_fix_values 7556 2019-12-06 15:28:31Z antanas 
;
_cod_original_cell_volume 472.648(14)
_cod_original_sg_symbol_Hall 'p 2yb'
_cod_original_sg_symbol_H-M 'p 1 21 1'
_cod_database_code 7240726
_shelx_estimated_absorpt_t_min 0.996
_shelx_estimated_absorpt_t_max 0.997
_refine_ls_coordinate_system cartesian
_refine_ls_svd_threshold 0.1E-02

loop_
_symmetry_equiv_pos_as_xyz
'+x, +y, +z'
'-x, +y+1/2, -z'

loop_
_atom_site_label
_atom_site_fract_x
_atom_site_fract_y
_atom_site_fract_z
_atom_site_U_iso_or_equiv
_atom_site_adp_type
_atom_site_occupancy
_atom_site_disorder_group
O3 0.379877(17) 0.48351(13) 0.620710(12) 0.01022(4) Uani 1 0
O2 0.166278(19) -0.08686(13) 0.826656(11) 0.01093(4) Uani 1 0
O1 0.322273(18) 0.27723(13) 0.785854(11) 0.00972(4) Uani 1 0
O4 -0.000554(18) -0.35735(13) 0.720350(13) 0.01150(5) Uani 1 0
N2 0.579894(19) 0.81554(13) 0.754435(13) 0.00968(5) Uani 1 0
N1 0.88519(2) 1.35854(13) 0.916007(13) 0.00995(5) Uani 1 0
C1 0.31226(2) 0.30925(13) 0.668437(13) 0.00767(5) Uani 1 0
C5 0.78561(2) 1.18208(13) 0.863973(13) 0.00729(5) Uani 1 0
C6 0.74942(2) 1.16539(13) 0.733572(13) 0.00841(5) Uani 1 0
C4 0.09592(2) -0.18059(13) 0.724704(14) 0.00838(5) Uani 1 0
C2 0.21870(2) 0.13130(13) 0.581878(14) 0.00869(5) Uani 1 0
C8 0.61160(2) 0.82591(13) 0.878885(15) 0.00985(5) Uani 1 0
C3 0.13148(2) -0.07017(13) 0.604695(14) 0.00908(5) Uani 1 0
C9 0.71205(2) 1.00445(13) 0.936376(14) 0.00874(5) Uani 1 0
C7 0.64682(2) 0.98303(13) 0.682844(14) 0.00909(5) Uani 1 0
H1 0.2490(8) 0.0969(15) 0.8095(5) 0.01964977 Uani 1 0
H2 0.2250(6) 0.1778(8) 0.4837(4) 0.02354849 Uani 1 0
H6 0.8014(5) 1.2960(9) 0.6748(4) 0.02174089 Uani 1 0
H10 0.7343(6) 1.0085(8) 1.0376(4) 0.02232845 Uani 1 0
H3 0.0746(6) -0.1710(9) 0.5251(4) 0.0227843 Uani 1 0
H7 0.6137(5) 0.9629(8) 0.5825(3) 0.0202007 Uani 1 0
H9 0.5508(6) 0.6866(8) 0.9305(4) 0.02309 Uani 1 0
H4 0.9378(7) 1.4790(9) 0.8608(4) 0.0206427 Uani 1 0
H8 0.5021(6) 0.6771(9) 0.7113(5) 0.0189082 Uani 1 0
H5 0.8981(6) 1.3816(9) 1.0100(4) 0.0223951 Uani 1 0

loop_
_atom_site_aniso_label
_atom_site_aniso_U_11
_atom_site_aniso_U_22
_atom_site_aniso_U_33
_atom_site_aniso_U_23
_atom_site_aniso_U_13
_atom_site_aniso_U_12
O3 0.01147(5) 0.00857(4) 0.01036(4) -0.00003(3) 0.00013(3) -0.00304(3)
O2 0.01308(5) 0.01238(5) 0.00733(4) 0.00147(3) 0.00110(3) -0.00185(4)
O1 0.01147(5) 0.01014(5) 0.00726(4) -0.00112(3) -0.00022(3) -0.00098(3)
O4 0.01148(5) 0.01034(5) 0.01282(5) 0.00232(3) 0.00196(4) -0.00284(4)
N2 0.00819(4) 0.00882(5) 0.01171(4) -0.00194(4) -0.00033(3) -0.00117(4)
N1 0.01091(5) 0.01015(5) 0.00865(4) -0.00124(3) 0.00050(4) -0.00301(4)
C1 0.00809(5) 0.00723(5) 0.00750(4) -0.00034(3) 0.00000(3) -0.00075(4)
C5 0.00753(5) 0.00778(5) 0.00647(4) -0.00012(3) 0.00038(3) -0.00072(4)
C6 0.00922(5) 0.00925(5) 0.00671(4) -0.00009(4) 0.00062(4) -0.00084(4)
C4 0.00839(5) 0.00834(5) 0.00847(4) 0.00140(4) 0.00121(4) -0.00064(4)
C2 0.01049(5) 0.00859(5) 0.00676(4) 0.00022(3) 0.00001(4) -0.00274(4)
C8 0.00943(5) 0.00875(5) 0.01132(5) 0.00092(4) 0.00097(4) -0.00173(4)
C3 0.01067(6) 0.00905(5) 0.00734(4) 0.00026(4) 0.00019(4) -0.00299(4)
C9 0.00910(5) 0.00948(6) 0.00759(4) 0.00096(4) 0.00066(4) -0.00117(4)
C7 0.00876(5) 0.01018(5) 0.00802(5) -0.00185(4) -0.00045(4) -0.00004(4)
H1 0.021 0.0236 0.014 0.0005 0.0004 0.0021
H2 0.0342 0.0256 0.0112 0.0013 0.0041 -0.0106
H6 0.027 0.0211 0.0176 0.0053 0.0046 -0.0058
H10 0.0269 0.0306 0.0087 0.0016 -0.0015 -0.0032
H3 0.0293 0.0229 0.0155 -0.0049 -0.0004 -0.0112
H7 0.0239 0.0247 0.011 -0.0024 -0.0025 -0.0032
H9 0.0252 0.0213 0.0234 0.005 0.0055 -0.0081
H4 0.0258 0.0156 0.0208 0.0016 0.0038 -0.0083
H8 0.0165 0.0189 0.0209 -0.0043 0.0002 -0.0071
H5 0.0305 0.0245 0.0115 -0.0032 -0.0007 -0.0045

loop_
_atom_type_symbol
_atom_type_description
_atom_type_scat_dispersion_real
_atom_type_scat_dispersion_imag
_atom_type_scat_source
C C 0 0 'Hirshfeld partitioning of a quantum chemical wavefunction.'
H H 0 0 'Hirshfeld partitioning of a quantum chemical wavefunction.'
N N 0 0 'Hirshfeld partitioning of a quantum chemical wavefunction.'
O O 0 0 'Hirshfeld partitioning of a quantum chemical wavefunction.'

loop_
_geom_angle_atom_site_label_1
_geom_angle_atom_site_label_2
_geom_angle_atom_site_label_3
_geom_angle
_geom_angle_site_symmetry_1
_geom_angle_site_symmetry_2
_geom_angle_site_symmetry_3
_geom_angle_publ_flag
O3 C1 O1 122.838(15) . . . yes
O2 C4 O4 123.496(15) . . . yes
O3 C1 C2 116.638(13) . . . yes
O2 C4 C3 118.949(15) . . . yes
O1 C1 C2 120.516(14) . . . yes
O4 C4 C3 117.554(14) . . . yes
O2 H1 O1 175.7(5) . . . yes
N2 C8 C9 121.403(15) . . . yes
N2 C7 C6 121.320(14) . . . yes
N1 C5 C6 120.938(14) . . . yes
N1 C5 C9 121.545(13) . . . yes
N2 C8 H9 116.4(2) . . . yes
N2 C7 H7 116.1(2) . . . yes
C1 O1 H1 110.7(3) . . . yes
C4 O2 H1 112.5(3) . . . yes
C8 N2 C7 120.600(15) . . . yes
C5 N1 H4 119.0(3) . . . yes
C5 N1 H5 120.2(3) . . . yes
C8 N2 H8 120.6(3) . . . yes
C7 N2 H8 118.8(3) . . . yes
C1 C2 C3 130.658(14) . . . yes
C5 C6 C7 119.674(14) . . . yes
C5 C9 C8 119.482(14) . . . yes
C6 C5 C9 117.517(14) . . . yes
C4 C3 C2 130.339(15) . . . yes
C1 C2 H2 112.6(2) . . . yes
C5 C6 H6 120.3(2) . . . yes
C5 C9 H10 121.0(2) . . . yes
C6 C7 H7 122.6(2) . . . yes
C4 C3 H3 112.9(2) . . . yes
C2 C3 H3 116.8(2) . . . yes
C8 C9 H10 119.5(2) . . . yes
C3 C2 H2 116.7(2) . . . yes
C9 C8 H9 122.2(2) . . . yes
C7 C6 H6 120.0(2) . . . yes
H4 N1 H5 120.6(4) . . . yes

loop_
_geom_bond_atom_site_label_1
_geom_bond_atom_site_label_2
_geom_bond_distance
_geom_bond_site_symmetry_1
_geom_bond_site_symmetry_2
_geom_bond_publ_flag
O3 C1 1.2446(2) . . yes
O2 C4 1.2955(2) . . yes
O1 C1 1.28839(19) . . yes
O4 C4 1.2365(2) . . yes
O2 H1 1.234(9) . . yes
O1 H1 1.196(9) . . yes
N2 C8 1.3556(2) . . yes
N2 C7 1.3571(2) . . yes
N1 C5 1.3390(2) . . yes
N2 H8 1.058(5) . . yes
N1 H4 1.018(4) . . yes
N1 H5 1.028(4) . . yes
C1 C2 1.5008(2) . . yes
C5 C6 1.4240(2) . . yes
C5 C9 1.4251(2) . . yes
C6 C7 1.3708(2) . . yes
C4 C3 1.5008(2) . . yes
C2 C3 1.3481(2) . . yes
C8 C9 1.3734(2) . . yes
C6 H6 1.077(4) . . yes
C2 H2 1.109(4) . . yes
C8 H9 1.097(4) . . yes
C3 H3 1.087(4) . . yes
C9 H10 1.100(4) . . yes
C7 H7 1.104(4) . . yes
